data_9000065
loop_
_publ_author_name
'Azaroff, L. V.'
'Buerger, M. J.'

_publ_section_title
;
 Refinement of the structure of cubanite, CuFe2S3
;
_journal_name_full 'American Mineralogist'
_journal_page_first 213
_journal_page_last 225
_journal_volume 40
_journal_year 1955
_chemical_formula_sum 'Cu Fe2 S3'
_chemical_name_mineral Cubanite
_space_group_IT_number 62
_symmetry_space_group_name_Hall '-P 2n 2ac'
_symmetry_space_group_name_H-M 'P c m n'
_cell_angle_alpha 90
_cell_angle_beta 90
_cell_angle_gamma 90
_cell_length_a 6.46
_cell_length_b 11.12
_cell_length_c 6.23
_cell_formula_units_Z 4
_cell_volume 447.533
_database_code_amcsd 0000068
_exptl_crystal_density_diffrn 4.029
_cod_original_formula_sum 'Fe2 Cu S3'
_cod_database_code 9000065

loop_
_space_group_symop_operation_xyz
x,y,z
x,1/2-y,z
-x,1/2+y,-z
1/2+x,1/2+y,1/2-z
1/2-x,1/2-y,1/2+z
1/2-x,y,1/2+z
1/2+x,-y,1/2-z
-x,-y,-z

loop_
_atom_site_label
_atom_site_fract_x
_atom_site_fract_y
_atom_site_fract_z
Fe 0.08750 0.08800 0.13400
Cu 0.58300 0.25000 0.12700
S1 0.91300 0.25000 0.26250
S2 0.41300 0.08350 0.27400

loop_
_cod_related_entry_id
_cod_related_entry_database
_cod_related_entry_code
1 AMCSD 0000068
